data_7709131
loop_
_publ_author_name
'Nag, Ekta'
'Kulkarni, Aditya'
'Gorantla, Sai Manoj N. V. T.'
'Graw, Nico'
'Francis, Maria'
'Herbst-Irmer, Regine'
'Stalke, Dietmar'
'Roesky, Herbert W.'
'Mondal, Kartik Chandra'
'Roy, Sudipta'

_publ_section_title
;
 Fluorescent organo-antimony compounds as precursors for syntheses of
 redox-active trimeric and dimeric alkali metal antimonides: an insight
 into electron transfer reduction processes.
;
_journal_issue 5
_journal_name_full 'Dalton transactions (Cambridge, England : 2003)'
_journal_page_first 1791
_journal_page_last 1805
_journal_paper_doi 10.1039/d1dt03398k
_journal_volume 51
_journal_year 2022
_chemical_formula_moiety 'C30 H46 Sb, C4 H8 Na O, 2(C7 H8)'
_chemical_formula_sum 'C48 H70 Na O Sb'
_chemical_formula_weight 807.78
_space_group_crystal_system triclinic
_space_group_IT_number 2
_space_group_name_Hall '-P 1'
_space_group_name_H-M_alt 'P -1'
_atom_sites_solution_hydrogens geom
_audit_creation_method SHELXL-2018/3
_audit_update_record
;
2021-04-16 deposited with the CCDC.	2021-12-21 downloaded from the CCDC.
;
_cell_angle_alpha 66.86(2)
_cell_angle_beta 61.49(2)
_cell_angle_gamma 78.69(2)
_cell_formula_units_Z 2
_cell_length_a 14.024(3)
_cell_length_b 14.249(3)
_cell_length_c 14.446(2)
_cell_measurement_reflns_used 9848
_cell_measurement_temperature 200(2)
_cell_measurement_theta_max 26.3635
_cell_measurement_theta_min 2.844
_cell_volume 2332.4(10)
_computing_cell_refinement 'SAINT V8.40B'
_computing_data_collection 'APEX2 v2012.2'
_computing_data_reduction 'SAINT V8.40B'
_computing_molecular_graphics 'XP Version 5.1'
_computing_publication_material 'XP Version 5.1'
_computing_structure_refinement 'SHELXL-2018/3 (Sheldrick, 2018)'
_computing_structure_solution 'SHELXT 2018/2 (Sheldrick, 2018)'
_diffrn_ambient_temperature 200(2)
_diffrn_measured_fraction_theta_full 0.997
_diffrn_measured_fraction_theta_max 0.997
_diffrn_measurement_device_type 'Bruker Smart APEX II Quazar'
_diffrn_measurement_method 'omega scans'
_diffrn_radiation_type MoK\a
_diffrn_radiation_wavelength 0.71073
_diffrn_reflns_av_R_equivalents 0.0534
_diffrn_reflns_av_unetI/netI 0.0238
_diffrn_reflns_Laue_measured_fraction_full 0.997
_diffrn_reflns_Laue_measured_fraction_max 0.997
_diffrn_reflns_limit_h_max 17
_diffrn_reflns_limit_h_min -17
_diffrn_reflns_limit_k_max 17
_diffrn_reflns_limit_k_min -17
_diffrn_reflns_limit_l_max 18
_diffrn_reflns_limit_l_min -18
_diffrn_reflns_number 109940
_diffrn_reflns_point_group_measured_fraction_full 0.997
_diffrn_reflns_point_group_measured_fraction_max 0.997
_diffrn_reflns_theta_full 25.242
_diffrn_reflns_theta_max 26.363
_diffrn_reflns_theta_min 2.966
_diffrn_source 'INCOATEC Microsource'
_exptl_absorpt_coefficient_mu 0.631
_exptl_absorpt_correction_T_max 0.4296
_exptl_absorpt_correction_T_min 0.3715
_exptl_absorpt_correction_type multi-scan
_exptl_absorpt_process_details SADABS-2016/2
_exptl_crystal_colour orange
_exptl_crystal_density_diffrn 1.150
_exptl_crystal_description BLOCK
_exptl_crystal_F_000 856
_exptl_crystal_size_max 0.200
_exptl_crystal_size_mid 0.180
_exptl_crystal_size_min 0.150
_refine_diff_density_max 2.258
_refine_diff_density_min -0.606
_refine_diff_density_rms 0.066
_refine_ls_extinction_method none
_refine_ls_goodness_of_fit_ref 1.153
_refine_ls_hydrogen_treatment constr
_refine_ls_matrix_type full
_refine_ls_number_parameters 711
_refine_ls_number_reflns 9515
_refine_ls_number_restraints 2338
_refine_ls_restrained_S_all 1.101
_refine_ls_R_factor_all 0.0431
_refine_ls_R_factor_gt 0.0337
_refine_ls_shift/su_max 0.002
_refine_ls_shift/su_mean 0.000
_refine_ls_structure_factor_coef Fsqd
_refine_ls_weighting_details 'w=1/[\s^2^(Fo^2^)+(0.0011P)^2^+3.3897P] where P=(Fo^2^+2Fc^2^)/3'
_refine_ls_weighting_scheme calc
_refine_ls_wR_factor_gt 0.0719
_refine_ls_wR_factor_ref 0.0816
_reflns_Friedel_coverage 0.000
_reflns_number_gt 8478
_reflns_number_total 9515
_reflns_threshold_expression 'I > 2\s(I)'
_cod_data_source_file d1dt03398k2.cif
_cod_data_source_block sad_a
_cod_depositor_comments 'Adding full bibliography for 7709128--7709133.cif.'
_cod_original_cell_volume 2332.4(9)
_cod_database_code 7709131
_shelx_shelxl_version_number 2018/3
_shelx_space_group_comment
;
The symmetry employed for this shelxl refinement is uniquely defined
by the following loop, which should always be used as a source of
symmetry information in preference to the above space-group names.
They are only intended as comments.
;
_shelx_estimated_absorpt_t_min 0.884
_shelx_estimated_absorpt_t_max 0.911

loop_
_space_group_symop_operation_xyz
'x, y, z'
'-x, -y, -z'

loop_
_atom_site_label
_atom_site_type_symbol
_atom_site_fract_x
_atom_site_fract_y
_atom_site_fract_z
_atom_site_U_iso_or_equiv
_atom_site_adp_type
_atom_site_occupancy
_atom_site_site_symmetry_order
_atom_site_calc_flag
_atom_site_refinement_flags_posn
_atom_site_refinement_flags_adp
_atom_site_refinement_flags_occupancy
_atom_site_disorder_assembly
_atom_site_disorder_group
Sb1 Sb 0.09946(2) 0.37409(2) 0.55990(2) 0.03136(6) Uani 1 1 d . . . . .
Na1 Na 0.15234(10) 0.58070(10) 0.35328(11) 0.0574(3) Uani 1 1 d . . . . .
C1 C 0.11859(19) 0.35432(19) 0.7087(2) 0.0313(5) Uani 1 1 d . . . . .
C2 C 0.0716(2) 0.2708(2) 0.8088(2) 0.0388(6) Uani 1 1 d . . . . .
C3 C 0.0781(3) 0.2636(3) 0.9046(2) 0.0520(8) Uani 1 1 d . . . . .
H3 H 0.046880 0.206347 0.971130 0.062 Uiso 1 1 calc R U . . .
C4 C 0.1285(3) 0.3372(3) 0.9064(3) 0.0559(8) Uani 1 1 d . . . . .
C5 C 0.1753(2) 0.4175(3) 0.8084(3) 0.0502(7) Uani 1 1 d . . . . .
H5 H 0.210500 0.468324 0.808001 0.060 Uiso 1 1 calc R U . . .
C6 C 0.1734(2) 0.4277(2) 0.7092(2) 0.0354(5) Uani 1 1 d . . . . .
C7 C 0.0131(2) 0.1855(2) 0.8182(2) 0.0470(7) Uani 1 1 d . . . . .
H7 H 0.011258 0.204011 0.744730 0.056 Uiso 1 1 calc R U . . .
C8 C 0.0733(3) 0.0832(3) 0.8384(3) 0.0651(10) Uani 1 1 d . . . . .
H8A H 0.147307 0.090111 0.777564 0.098 Uiso 1 1 calc R U . . .
H8B H 0.035046 0.031259 0.840408 0.098 Uiso 1 1 calc R U . . .
H8C H 0.076167 0.062587 0.910271 0.098 Uiso 1 1 calc R U . . .
C9 C -0.1042(3) 0.1757(3) 0.9088(3) 0.0680(10) Uani 1 1 d . . . . .
H9A H -0.141956 0.241355 0.893385 0.102 Uiso 1 1 calc R U . . .
H9B H -0.105252 0.155586 0.982368 0.102 Uiso 1 1 calc R U . . .
H9C H -0.140707 0.123692 0.908679 0.102 Uiso 1 1 calc R U . . .
C10 C 0.1319(4) 0.3299(4) 1.0128(3) 0.0826(13) Uani 1 1 d . . . . .
H10 H 0.174806 0.389752 0.991197 0.099 Uiso 1 1 calc R U . . .
C11 C 0.1908(6) 0.2389(6) 1.0534(5) 0.161(3) Uani 1 1 d . . . . .
H11A H 0.259512 0.232126 0.990533 0.241 Uiso 1 1 calc R U . . .
H11B H 0.146691 0.178295 1.086613 0.241 Uiso 1 1 calc R U . . .
H11C H 0.205587 0.245635 1.110374 0.241 Uiso 1 1 calc R U . . .
C12 C 0.0225(4) 0.3419(5) 1.1012(4) 0.1104(19) Uani 1 1 d . . . . .
H12A H 0.029563 0.345123 1.164151 0.166 Uiso 1 1 calc R U . . .
H12B H -0.022381 0.283468 1.127685 0.166 Uiso 1 1 calc R U . . .
H12C H -0.011753 0.404928 1.069958 0.166 Uiso 1 1 calc R U . . .
C13 C 0.2314(2) 0.5176(2) 0.6047(2) 0.0398(6) Uani 1 1 d . . . . .
H13 H 0.250833 0.497193 0.538935 0.048 Uiso 1 1 calc R U . . .
C14 C 0.3376(3) 0.5448(3) 0.5936(3) 0.0691(10) Uani 1 1 d . . . . .
H14A H 0.376213 0.595787 0.519257 0.104 Uiso 1 1 calc R U . . .
H14B H 0.382966 0.483373 0.602779 0.104 Uiso 1 1 calc R U . . .
H14C H 0.321487 0.572785 0.651699 0.104 Uiso 1 1 calc R U . . .
C15 C 0.1577(3) 0.6117(3) 0.5948(3) 0.0691(10) Uani 1 1 d . . . . .
H15A H 0.197696 0.667416 0.525517 0.104 Uiso 1 1 calc R U . . .
H15B H 0.134258 0.632761 0.659558 0.104 Uiso 1 1 calc R U . . .
H15C H 0.094068 0.595417 0.593031 0.104 Uiso 1 1 calc R U . . .
C16 C 0.17645(19) 0.22827(17) 0.5420(2) 0.0286(5) Uani 1 1 d . . . . .
C17 C 0.1222(2) 0.1565(2) 0.5395(2) 0.0360(6) Uani 1 1 d . . . . .
C18 C 0.1655(2) 0.0584(2) 0.5468(3) 0.0424(6) Uani 1 1 d . . . . .
H18 H 0.127109 0.010393 0.546646 0.051 Uiso 1 1 calc R U . . .
C19 C 0.2624(2) 0.02858(19) 0.5541(3) 0.0399(6) Uani 1 1 d . . . . .
C20 C 0.3185(2) 0.1013(2) 0.5486(2) 0.0374(6) Uani 1 1 d . . . . .
H20 H 0.387154 0.083422 0.549298 0.045 Uiso 1 1 calc R U . . .
C21 C 0.2786(2) 0.20026(18) 0.5422(2) 0.0311(5) Uani 1 1 d . . . . .
C22 C 0.0167(2) 0.1813(2) 0.5279(3) 0.0495(8) Uani 1 1 d . . . . .
H22 H -0.000478 0.254970 0.518757 0.059 Uiso 1 1 calc R U . . .
C23 C 0.0285(3) 0.1675(3) 0.4238(3) 0.0619(9) Uani 1 1 d . . . . .
H23A H 0.086825 0.211132 0.357080 0.093 Uiso 1 1 calc R U . . .
H23B H -0.039785 0.186553 0.417595 0.093 Uiso 1 1 calc R U . . .
H23C H 0.046120 0.095990 0.429689 0.093 Uiso 1 1 calc R U . . .
C24 C -0.0782(3) 0.1201(4) 0.6317(4) 0.0757(12) Uani 1 1 d . . . . .
H24A H -0.144019 0.139015 0.620585 0.114 Uiso 1 1 calc R U . . .
H24B H -0.088790 0.134574 0.696917 0.114 Uiso 1 1 calc R U . . .
H24C H -0.063026 0.047084 0.644533 0.114 Uiso 1 1 calc R U . . .
C25 C 0.3043(3) -0.0810(2) 0.5703(3) 0.0533(8) Uani 1 1 d . . . . .
H25 H 0.376674 -0.084161 0.569212 0.064 Uiso 1 1 calc R U . . .
C26 C 0.3200(3) -0.1165(3) 0.4778(4) 0.0691(10) Uani 1 1 d . . . . .
H26A H 0.373372 -0.073081 0.405555 0.104 Uiso 1 1 calc R U . . .
H26B H 0.250691 -0.111845 0.475013 0.104 Uiso 1 1 calc R U . . .
H26C H 0.346030 -0.187390 0.492992 0.104 Uiso 1 1 calc R U . . .
C27 C 0.2297(4) -0.1537(3) 0.6836(4) 0.0887(14) Uani 1 1 d . . . . .
H27A H 0.158206 -0.152927 0.686772 0.133 Uiso 1 1 calc R U . . .
H27B H 0.222390 -0.132251 0.743362 0.133 Uiso 1 1 calc R U . . .
H27C H 0.260474 -0.222972 0.693778 0.133 Uiso 1 1 calc R U . . .
C28 C 0.3510(2) 0.2746(2) 0.5316(2) 0.0392(6) Uani 1 1 d . . . . .
H28 H 0.308670 0.339526 0.534030 0.047 Uiso 1 1 calc R U . . .
C29 C 0.4512(2) 0.2995(3) 0.4169(3) 0.0553(8) Uani 1 1 d . . . . .
H29A H 0.428026 0.325206 0.357072 0.083 Uiso 1 1 calc R U . . .
H29B H 0.495452 0.237538 0.412136 0.083 Uiso 1 1 calc R U . . .
H29C H 0.494181 0.351523 0.408354 0.083 Uiso 1 1 calc R U . . .
C30 C 0.3834(3) 0.2380(3) 0.6266(3) 0.0549(8) Uani 1 1 d . . . . .
H30A H 0.423373 0.173181 0.628077 0.082 Uiso 1 1 calc R U . . .
H30B H 0.318096 0.228100 0.698233 0.082 Uiso 1 1 calc R U . . .
H30C H 0.429577 0.289007 0.614889 0.082 Uiso 1 1 calc R U . . .
O1A O 0.3160(8) 0.6605(9) 0.2478(10) 0.087(3) Uani 0.592(12) 1 d D U P A 1
C1A C 0.3675(7) 0.7194(9) 0.1323(8) 0.101(4) Uani 0.592(12) 1 d D U P A 1
H1AA H 0.339834 0.790531 0.119798 0.121 Uiso 0.592(12) 1 calc R U P A 1
H1AB H 0.351379 0.691118 0.088753 0.121 Uiso 0.592(12) 1 calc R U P A 1
C2A C 0.4807(8) 0.7178(11) 0.0958(7) 0.111(4) Uani 0.592(12) 1 d D U P A 1
H2AA H 0.510576 0.787545 0.050818 0.133 Uiso 0.592(12) 1 calc R U P A 1
H2AB H 0.517925 0.673851 0.049491 0.133 Uiso 0.592(12) 1 calc R U P A 1
C3A C 0.4952(10) 0.6745(17) 0.2039(12) 0.149(7) Uani 0.592(12) 1 d D U P A 1
H3AA H 0.550642 0.619288 0.200110 0.179 Uiso 0.592(12) 1 calc R U P A 1
H3AB H 0.517590 0.728614 0.216118 0.179 Uiso 0.592(12) 1 calc R U P A 1
C4A C 0.3954(10) 0.6374(16) 0.2881(9) 0.153(5) Uani 0.592(12) 1 d D U P A 1
H4AA H 0.372510 0.667262 0.347079 0.184 Uiso 0.592(12) 1 calc R U P A 1
H4AB H 0.400707 0.562426 0.322553 0.184 Uiso 0.592(12) 1 calc R U P A 1
O1B O 0.3171(11) 0.6461(12) 0.2592(19) 0.101(6) Uani 0.408(12) 1 d D U P A 2
C1B C 0.3519(11) 0.7489(11) 0.202(2) 0.163(9) Uani 0.408(12) 1 d D U P A 2
H1BA H 0.323349 0.784312 0.146320 0.195 Uiso 0.408(12) 1 calc R U P A 2
H1BB H 0.324634 0.785112 0.256573 0.195 Uiso 0.408(12) 1 calc R U P A 2
C2B C 0.4656(12) 0.7489(13) 0.149(3) 0.170(9) Uani 0.408(12) 1 d D U P A 2
H2BA H 0.493926 0.791456 0.170105 0.205 Uiso 0.408(12) 1 calc R U P A 2
H2BB H 0.492812 0.775991 0.066118 0.205 Uiso 0.408(12) 1 calc R U P A 2
C3B C 0.5010(12) 0.6367(14) 0.188(2) 0.132(9) Uani 0.408(12) 1 d D U P A 2
H3BA H 0.548196 0.614712 0.123160 0.159 Uiso 0.408(12) 1 calc R U P A 2
H3BB H 0.541822 0.628151 0.231413 0.159 Uiso 0.408(12) 1 calc R U P A 2
C4B C 0.4085(10) 0.5804(10) 0.2549(15) 0.102(5) Uani 0.408(12) 1 d D U P A 2
H4BA H 0.402668 0.544484 0.331616 0.122 Uiso 0.408(12) 1 calc R U P A 2
H4BB H 0.410755 0.528599 0.224107 0.122 Uiso 0.408(12) 1 calc R U P A 2
C5A C 0.2668(7) 0.6291(5) -0.0798(6) 0.162(3) Uani 1 1 d D . . . .
H5AA H 0.196047 0.662388 -0.069121 0.243 Uiso 1 1 calc R U . . .
H5AB H 0.320387 0.680202 -0.106730 0.243 Uiso 1 1 calc R U . . .
H5AC H 0.289662 0.595825 -0.135192 0.243 Uiso 1 1 calc R U . . .
C6A C 0.2581(4) 0.5508(3) 0.0295(4) 0.0853(13) Uani 1 1 d D . . . .
C7A C 0.3447(4) 0.4927(4) 0.0391(4) 0.0947(15) Uani 1 1 d D . . . .
H7A H 0.412676 0.503810 -0.025923 0.114 Uiso 1 1 calc R U . . .
C8A C 0.3392(4) 0.4198(5) 0.1365(5) 0.1079(17) Uani 1 1 d D . . . .
H8AA H 0.402334 0.381540 0.138185 0.129 Uiso 1 1 calc R U . . .
C9A C 0.2456(4) 0.4016(4) 0.2298(4) 0.0926(14) Uani 1 1 d D . . . .
H9AA H 0.242287 0.351725 0.298337 0.111 Uiso 1 1 calc R U . . .
C10A C 0.1554(4) 0.4546(4) 0.2263(4) 0.0874(14) Uani 1 1 d D . . . .
H10A H 0.088318 0.440242 0.292343 0.105 Uiso 1 1 calc R U . . .
C11A C 0.1592(4) 0.5298(4) 0.1275(5) 0.0911(15) Uani 1 1 d D . . . .
H11D H 0.095292 0.566752 0.126308 0.109 Uiso 1 1 calc R U . . .
C12A C 0.6597(16) -0.0440(16) 0.0651(17) 0.114(5) Uani 0.367(3) 1 d D U P B 1
H12D H 0.622250 -0.075811 0.042581 0.170 Uiso 0.367(3) 1 calc R U P B 1
H12E H 0.719150 -0.002006 -0.001923 0.170 Uiso 0.367(3) 1 calc R U P B 1
H12F H 0.689102 -0.097243 0.113001 0.170 Uiso 0.367(3) 1 calc R U P B 1
C13A C 0.5837(13) 0.0197(13) 0.1269(14) 0.097(3) Uani 0.367(3) 1 d D U P B 1
C14A C 0.6142(15) 0.0737(15) 0.1689(17) 0.104(4) Uani 0.367(3) 1 d D U P B 1
H14D H 0.687594 0.071331 0.155953 0.125 Uiso 0.367(3) 1 calc R U P B 1
C15A C 0.5408(14) 0.1302(14) 0.2283(16) 0.106(3) Uani 0.367(3) 1 d D U P B 1
H15D H 0.562691 0.167323 0.256959 0.127 Uiso 0.367(3) 1 calc R U P B 1
C16A C 0.4325(15) 0.1343(15) 0.2481(17) 0.106(3) Uani 0.367(3) 1 d D U P B 1
H16A H 0.378720 0.169908 0.293916 0.127 Uiso 0.367(3) 1 calc R U P B 1
C17A C 0.4071(14) 0.0841(14) 0.1978(16) 0.113(3) Uani 0.367(3) 1 d D U P B 1
H17A H 0.336889 0.094173 0.200720 0.136 Uiso 0.367(3) 1 calc R U P B 1
C18A C 0.4777(14) 0.0216(17) 0.145(2) 0.102(3) Uani 0.367(3) 1 d D U P B 1
H18A H 0.455034 -0.019518 0.120933 0.122 Uiso 0.367(3) 1 calc R U P B 1
C12B C 0.658(2) 0.038(3) 0.161(3) 0.101(6) Uani 0.179(3) 1 d D U P C 2
H12G H 0.691433 -0.009366 0.120100 0.151 Uiso 0.179(3) 1 calc R U P C 2
H12H H 0.694981 0.103708 0.116319 0.151 Uiso 0.179(3) 1 calc R U P C 2
H12I H 0.663106 0.009818 0.232535 0.151 Uiso 0.179(3) 1 calc R U P C 2
C13B C 0.543(2) 0.0533(18) 0.1845(19) 0.111(4) Uani 0.179(3) 1 d D U P C 2
C14B C 0.477(3) 0.117(3) 0.242(3) 0.113(5) Uani 0.179(3) 1 d D U P C 2
H14E H 0.504706 0.148984 0.270650 0.135 Uiso 0.179(3) 1 calc R U P C 2
C15B C 0.372(3) 0.133(3) 0.257(4) 0.115(5) Uani 0.179(3) 1 d D U P C 2
H15E H 0.330532 0.183579 0.289070 0.139 Uiso 0.179(3) 1 calc R U P C 2
C16B C 0.325(2) 0.080(3) 0.228(3) 0.116(5) Uani 0.179(3) 1 d D U P C 2
H16B H 0.249442 0.087652 0.246739 0.139 Uiso 0.179(3) 1 calc R U P C 2
C17B C 0.389(3) 0.016(3) 0.171(3) 0.118(5) Uani 0.179(3) 1 d D U P C 2
H17B H 0.360472 -0.019296 0.145975 0.141 Uiso 0.179(3) 1 calc R U P C 2
C18B C 0.497(2) 0.002(3) 0.151(3) 0.111(4) Uani 0.179(3) 1 d D U P C 2
H18B H 0.541128 -0.043433 0.113841 0.133 Uiso 0.179(3) 1 calc R U P C 2
C12C C 0.656(3) -0.032(3) 0.100(3) 0.117(9) Uani 0.220(3) 1 d D U P D 3
H12J H 0.712033 -0.006893 0.106633 0.175 Uiso 0.220(3) 1 calc R U P D 3
H12K H 0.643279 -0.104401 0.146270 0.175 Uiso 0.220(3) 1 calc R U P D 3
H12L H 0.679695 -0.023026 0.021622 0.175 Uiso 0.220(3) 1 calc R U P D 3
C13C C 0.555(2) 0.0259(18) 0.1396(18) 0.107(4) Uani 0.220(3) 1 d D U P D 3
C14C C 0.462(2) 0.007(2) 0.140(3) 0.113(4) Uani 0.220(3) 1 d D U P D 3
H14F H 0.463816 -0.043642 0.112385 0.135 Uiso 0.220(3) 1 calc R U P D 3
C15C C 0.366(2) 0.060(2) 0.181(3) 0.117(4) Uani 0.220(3) 1 d D U P D 3
H15F H 0.300246 0.043598 0.186571 0.140 Uiso 0.220(3) 1 calc R U P D 3
C16C C 0.372(2) 0.1388(19) 0.211(2) 0.121(5) Uani 0.220(3) 1 d D U P D 3
H16C H 0.310062 0.182316 0.230645 0.145 Uiso 0.220(3) 1 calc R U P D 3
C17C C 0.462(2) 0.1564(19) 0.215(2) 0.117(5) Uani 0.220(3) 1 d D U P D 3
H17C H 0.459827 0.207266 0.243458 0.140 Uiso 0.220(3) 1 calc R U P D 3
C18C C 0.556(2) 0.101(2) 0.179(2) 0.109(4) Uani 0.220(3) 1 d D U P D 3
H18C H 0.619443 0.112973 0.179791 0.130 Uiso 0.220(3) 1 calc R U P D 3
C12D C 0.3367(18) 0.115(3) 0.250(3) 0.140(8) Uani 0.234(3) 1 d D U P E 4
H12M H 0.302743 0.104437 0.209490 0.210 Uiso 0.234(3) 1 calc R U P E 4
H12N H 0.304429 0.068604 0.328498 0.210 Uiso 0.234(3) 1 calc R U P E 4
H12O H 0.324699 0.185712 0.248174 0.210 Uiso 0.234(3) 1 calc R U P E 4
C13D C 0.4546(17) 0.094(2) 0.197(2) 0.109(4) Uani 0.234(3) 1 d D U P E 4
C14D C 0.527(2) 0.101(2) 0.233(3) 0.109(4) Uani 0.234(3) 1 d D U P E 4
H14G H 0.505265 0.133725 0.285990 0.131 Uiso 0.234(3) 1 calc R U P E 4
C15D C 0.629(2) 0.062(2) 0.192(2) 0.104(4) Uani 0.234(3) 1 d D U P E 4
H15G H 0.681307 0.073125 0.211542 0.124 Uiso 0.234(3) 1 calc R U P E 4
C16D C 0.6560(18) 0.007(2) 0.123(2) 0.103(4) Uani 0.234(3) 1 d D U P E 4
H16D H 0.728575 -0.015558 0.089664 0.124 Uiso 0.234(3) 1 calc R U P E 4
C17D C 0.578(2) -0.0144(19) 0.103(2) 0.107(4) Uani 0.234(3) 1 d D U P E 4
H17D H 0.586904 -0.070003 0.079146 0.129 Uiso 0.234(3) 1 calc R U P E 4
C18D C 0.4871(19) 0.047(2) 0.119(2) 0.107(4) Uani 0.234(3) 1 d D U P E 4
H18D H 0.447589 0.056105 0.077873 0.128 Uiso 0.234(3) 1 calc R U P E 4

loop_
_atom_site_aniso_label
_atom_site_aniso_U_11
_atom_site_aniso_U_22
_atom_site_aniso_U_33
_atom_site_aniso_U_23
_atom_site_aniso_U_13
_atom_site_aniso_U_12
Sb1 0.03447(10) 0.02604(9) 0.03627(10) -0.00965(7) -0.01913(7) 0.00095(6)
Na1 0.0396(6) 0.0504(7) 0.0606(8) -0.0014(6) -0.0168(6) -0.0086(5)
C1 0.0307(12) 0.0317(12) 0.0319(12) -0.0130(10) -0.0134(10) 0.0020(10)
C2 0.0390(14) 0.0405(14) 0.0346(13) -0.0106(11) -0.0155(11) -0.0031(11)
C3 0.0521(18) 0.064(2) 0.0311(14) -0.0079(13) -0.0161(13) -0.0074(15)
C4 0.0532(18) 0.083(2) 0.0416(17) -0.0278(17) -0.0227(15) -0.0036(17)
C5 0.0476(17) 0.067(2) 0.0505(17) -0.0333(16) -0.0211(14) -0.0054(15)
C6 0.0307(13) 0.0391(14) 0.0417(14) -0.0217(12) -0.0149(11) 0.0020(10)
C7 0.0540(18) 0.0383(15) 0.0406(15) -0.0003(12) -0.0197(13) -0.0154(13)
C8 0.076(2) 0.0431(18) 0.053(2) -0.0027(15) -0.0188(18) -0.0088(17)
C9 0.056(2) 0.064(2) 0.067(2) -0.0123(18) -0.0157(18) -0.0221(17)
C10 0.084(3) 0.131(4) 0.051(2) -0.037(2) -0.034(2) -0.015(3)
C11 0.163(6) 0.263(9) 0.120(5) -0.102(6) -0.115(5) 0.083(6)
C12 0.105(4) 0.183(6) 0.065(3) -0.072(3) -0.033(3) 0.002(4)
C13 0.0374(14) 0.0352(14) 0.0498(16) -0.0191(12) -0.0164(12) -0.0056(11)
C14 0.054(2) 0.074(2) 0.080(3) -0.020(2) -0.0273(19) -0.0243(18)
C15 0.060(2) 0.0416(18) 0.084(3) -0.0161(17) -0.0201(19) -0.0003(15)
C16 0.0307(12) 0.0249(11) 0.0339(12) -0.0107(9) -0.0172(10) 0.0014(9)
C17 0.0347(13) 0.0352(13) 0.0507(15) -0.0200(12) -0.0262(12) 0.0044(10)
C18 0.0420(15) 0.0331(14) 0.0672(19) -0.0235(13) -0.0319(14) 0.0021(11)
C19 0.0413(15) 0.0274(13) 0.0586(17) -0.0175(12) -0.0286(13) 0.0068(11)
C20 0.0302(13) 0.0350(13) 0.0539(16) -0.0179(12) -0.0246(12) 0.0068(10)
C21 0.0316(12) 0.0285(12) 0.0368(13) -0.0117(10) -0.0175(10) -0.0012(10)
C22 0.0449(16) 0.0426(16) 0.092(2) -0.0388(16) -0.0478(17) 0.0148(13)
C23 0.071(2) 0.0545(19) 0.098(3) -0.0350(19) -0.065(2) 0.0133(17)
C24 0.0392(18) 0.110(3) 0.106(3) -0.064(3) -0.034(2) 0.0049(19)
C25 0.0521(18) 0.0301(14) 0.091(2) -0.0236(15) -0.0443(18) 0.0107(13)
C26 0.071(2) 0.0442(18) 0.101(3) -0.040(2) -0.040(2) 0.0172(17)
C27 0.125(4) 0.0361(19) 0.090(3) -0.0064(19) -0.052(3) 0.008(2)
C28 0.0320(13) 0.0350(14) 0.0597(17) -0.0211(13) -0.0243(13) 0.0013(11)
C29 0.0396(16) 0.0534(19) 0.068(2) -0.0187(16) -0.0181(15) -0.0122(14)
C30 0.0531(18) 0.0569(19) 0.076(2) -0.0274(17) -0.0409(17) -0.0016(15)
O1A 0.062(5) 0.094(6) 0.076(5) -0.003(4) -0.014(4) -0.040(4)
C1A 0.075(5) 0.125(8) 0.073(5) 0.014(5) -0.034(4) -0.038(5)
C2A 0.078(5) 0.146(9) 0.062(5) -0.011(5) -0.013(4) -0.006(6)
C3A 0.096(7) 0.223(14) 0.115(7) 0.006(10) -0.067(6) -0.058(8)
C4A 0.110(7) 0.228(13) 0.082(6) 0.012(7) -0.045(5) -0.053(9)
O1B 0.050(6) 0.087(7) 0.115(10) 0.011(7) -0.031(7) -0.012(5)
C1B 0.082(7) 0.091(8) 0.186(14) 0.008(10) 0.000(10) -0.020(6)
C2B 0.096(8) 0.137(10) 0.181(15) 0.009(12) -0.018(11) -0.057(8)
C3B 0.065(7) 0.155(11) 0.116(12) -0.033(10) -0.006(8) 0.000(7)
C4B 0.065(6) 0.096(8) 0.106(10) -0.020(7) -0.024(6) 0.006(5)
C5A 0.287(10) 0.096(4) 0.136(6) -0.004(4) -0.142(7) -0.017(5)
C6A 0.123(4) 0.069(3) 0.079(3) -0.021(2) -0.057(3) -0.010(3)
C7A 0.069(3) 0.112(4) 0.082(3) -0.028(3) -0.023(2) 0.005(3)
C8A 0.089(4) 0.125(5) 0.099(4) -0.029(3) -0.047(3) 0.015(3)
C9A 0.097(4) 0.102(4) 0.072(3) -0.027(3) -0.030(3) -0.014(3)
C10A 0.068(3) 0.109(4) 0.078(3) -0.054(3) -0.001(2) -0.025(3)
C11A 0.082(3) 0.091(3) 0.138(5) -0.070(3) -0.060(3) 0.017(3)
C12A 0.138(10) 0.114(10) 0.090(11) -0.045(8) -0.039(8) -0.015(8)
C13A 0.144(7) 0.084(6) 0.072(5) -0.024(4) -0.055(5) -0.006(5)
C14A 0.147(8) 0.090(7) 0.084(6) -0.019(5) -0.059(6) -0.018(6)
C15A 0.155(7) 0.089(7) 0.082(6) -0.025(5) -0.052(6) -0.027(6)
C16A 0.152(7) 0.085(6) 0.069(6) -0.008(5) -0.051(6) -0.009(6)
C17A 0.152(7) 0.097(6) 0.080(5) -0.015(4) -0.053(6) -0.009(6)
C18A 0.145(7) 0.095(6) 0.074(6) -0.013(5) -0.065(5) -0.012(6)
C12B 0.147(9) 0.081(12) 0.074(11) -0.031(10) -0.044(9) -0.007(9)
C13B 0.150(7) 0.093(6) 0.078(5) -0.013(5) -0.052(6) -0.010(6)
C14B 0.154(8) 0.092(7) 0.074(6) -0.010(5) -0.050(7) -0.008(7)
C15B 0.152(8) 0.090(8) 0.079(7) -0.010(6) -0.048(8) -0.002(7)
C16B 0.147(9) 0.096(8) 0.081(8) -0.006(7) -0.051(8) -0.004(8)
C17B 0.153(8) 0.096(7) 0.084(7) -0.009(6) -0.051(7) -0.007(7)
C18B 0.151(7) 0.094(7) 0.079(6) -0.017(5) -0.053(6) -0.008(6)
C12C 0.149(11) 0.100(13) 0.080(14) -0.022(10) -0.043(11) -0.001(10)
C13C 0.149(7) 0.089(6) 0.076(6) -0.019(5) -0.050(6) -0.005(6)
C14C 0.149(7) 0.094(7) 0.081(6) -0.012(6) -0.052(6) -0.006(6)
C15C 0.156(8) 0.094(7) 0.078(7) -0.013(6) -0.048(7) 0.001(7)
C16C 0.157(8) 0.091(7) 0.083(7) -0.011(6) -0.045(7) 0.000(7)
C17C 0.157(8) 0.084(7) 0.083(7) -0.014(6) -0.048(7) 0.004(6)
C18C 0.150(7) 0.087(6) 0.078(6) -0.021(5) -0.048(6) -0.005(6)
C12D 0.161(9) 0.098(12) 0.087(11) 0.001(10) -0.031(10) 0.014(10)
C13D 0.149(7) 0.090(6) 0.077(5) -0.015(4) -0.051(6) -0.005(6)
C14D 0.159(8) 0.084(7) 0.074(6) -0.010(6) -0.054(6) -0.009(6)
C15D 0.152(8) 0.092(7) 0.073(7) -0.015(6) -0.061(6) -0.015(6)
C16D 0.143(8) 0.090(8) 0.077(7) -0.018(6) -0.052(7) -0.013(7)
C17D 0.144(8) 0.096(7) 0.081(7) -0.020(6) -0.055(7) -0.010(6)
C18D 0.148(7) 0.095(7) 0.078(6) -0.015(5) -0.059(6) -0.009(6)

loop_
_atom_type_symbol
_atom_type_description
_atom_type_scat_dispersion_real
_atom_type_scat_dispersion_imag
_atom_type_scat_source
C C 0.0033 0.0016 'International Tables Vol C Tables 4.2.6.8 and 6.1.1.4'
H H 0.0000 0.0000 'International Tables Vol C Tables 4.2.6.8 and 6.1.1.4'
Na Na 0.0362 0.0249 'International Tables Vol C Tables 4.2.6.8 and 6.1.1.4'
O O 0.0106 0.0060 'International Tables Vol C Tables 4.2.6.8 and 6.1.1.4'
Sb Sb -0.5866 1.5461 'International Tables Vol C Tables 4.2.6.8 and 6.1.1.4'

loop_
_geom_angle_atom_site_label_1
_geom_angle_atom_site_label_2
_geom_angle_atom_site_label_3
_geom_angle
_geom_angle_site_symmetry_1
_geom_angle_site_symmetry_3
_geom_angle_publ_flag
C1 Sb1 C16 95.98(9) . . ?
C1 Sb1 Na1 122.65(7) . . ?
C16 Sb1 Na1 122.39(7) . . ?
C1 Sb1 Na1 100.48(7) . 2_566 ?
C16 Sb1 Na1 124.28(7) . 2_566 ?
Na1 Sb1 Na1 91.38(4) . 2_566 ?
O1B Na1 C10A 104.4(7) . . ?
O1A Na1 C10A 104.6(4) . . ?
O1B Na1 Sb1 120.5(4) . . ?
O1A Na1 Sb1 125.5(3) . . ?
C10A Na1 Sb1 85.52(11) . . ?
O1A Na1 Sb1 141.8(3) . 2_566 ?
C10A Na1 Sb1 93.57(10) . 2_566 ?
Sb1 Na1 Sb1 88.62(4) . 2_566 ?
C2 C1 C6 117.9(2) . . ?
C2 C1 Sb1 120.80(18) . . ?
C6 C1 Sb1 121.21(18) . . ?
C3 C2 C1 119.9(3) . . ?
C3 C2 C7 117.2(3) . . ?
C1 C2 C7 123.0(2) . . ?
C4 C3 C2 122.3(3) . . ?
C5 C4 C3 117.5(3) . . ?
C5 C4 C10 120.8(3) . . ?
C3 C4 C10 121.7(3) . . ?
C4 C5 C6 122.8(3) . . ?
C5 C6 C1 119.6(3) . . ?
C5 C6 C13 118.3(2) . . ?
C1 C6 C13 122.2(2) . . ?
C2 C7 C9 111.8(3) . . ?
C2 C7 C8 112.0(3) . . ?
C9 C7 C8 110.6(3) . . ?
C11 C10 C12 113.2(5) . . ?
C11 C10 C4 112.7(4) . . ?
C12 C10 C4 112.3(3) . . ?
C6 C13 C15 112.1(2) . . ?
C6 C13 C14 113.9(3) . . ?
C15 C13 C14 110.2(3) . . ?
C17 C16 C21 117.9(2) . . ?
C17 C16 Sb1 121.45(17) . . ?
C21 C16 Sb1 120.42(17) . . ?
C18 C17 C16 119.9(2) . . ?
C18 C17 C22 117.3(2) . . ?
C16 C17 C22 122.7(2) . . ?
C19 C18 C17 122.2(2) . . ?
C20 C19 C18 117.4(2) . . ?
C20 C19 C25 121.2(2) . . ?
C18 C19 C25 121.4(2) . . ?
C19 C20 C21 122.7(2) . . ?
C20 C21 C16 119.6(2) . . ?
C20 C21 C28 117.3(2) . . ?
C16 C21 C28 123.0(2) . . ?
C24 C22 C23 110.5(3) . . ?
C24 C22 C17 112.5(3) . . ?
C23 C22 C17 111.7(3) . . ?
C26 C25 C27 109.7(3) . . ?
C26 C25 C19 113.0(3) . . ?
C27 C25 C19 111.0(3) . . ?
C30 C28 C21 113.5(2) . . ?
C30 C28 C29 111.1(2) . . ?
C21 C28 C29 110.1(2) . . ?
C1A O1A C4A 107.0(7) . . ?
C1A O1A Na1 130.5(8) . . ?
C4A O1A Na1 121.2(8) . . ?
O1A C1A C2A 109.4(7) . . ?
C1A C2A C3A 105.1(7) . . ?
C4A C3A C2A 105.1(9) . . ?
C3A C4A O1A 111.8(9) . . ?
C1B O1B C4B 109.3(11) . . ?
C1B O1B Na1 130.9(10) . . ?
C4B O1B Na1 119.7(10) . . ?
C2B C1B O1B 108.2(11) . . ?
C1B C2B C3B 105.8(10) . . ?
C4B C3B C2B 106.7(10) . . ?
C3B C4B O1B 109.3(11) . . ?
C7A C6A C11A 115.9(4) . . ?
C7A C6A C5A 122.0(5) . . ?
C11A C6A C5A 122.1(5) . . ?
C8A C7A C6A 123.5(5) . . ?
C9A C8A C7A 120.4(5) . . ?
C8A C9A C10A 119.5(5) . . ?
C9A C10A C11A 121.1(4) . . ?
C9A C10A Na1 93.8(3) . . ?
C11A C10A Na1 101.6(3) . . ?
C10A C11A C6A 119.6(4) . . ?
C14A C13A C18A 120.8(12) . . ?
C14A C13A C12A 122.1(13) . . ?
C18A C13A C12A 117.0(13) . . ?
C15A C14A C13A 120.5(13) . . ?
C14A C15A C16A 120.3(13) . . ?
C17A C16A C15A 117.1(13) . . ?
C18A C17A C16A 123.0(14) . . ?
C17A C18A C13A 117.6(13) . . ?
C14B C13B C18B 118.0(15) . . ?
C14B C13B C12B 120.9(17) . . ?
C18B C13B C12B 121.1(18) . . ?
C15B C14B C13B 119.6(17) . . ?
C14B C15B C16B 122.5(18) . . ?
C17B C16B C15B 118.1(17) . . ?
C16B C17B C18B 118.8(17) . . ?
C13B C18B C17B 122.5(17) . . ?
C14C C13C C18C 120.5(15) . . ?
C14C C13C C12C 122.3(17) . . ?
C18C C13C C12C 117.2(17) . . ?
C13C C14C C15C 122.2(16) . . ?
C16C C15C C14C 115.7(16) . . ?
C17C C16C C15C 122.9(17) . . ?
C16C C17C C18C 120.2(17) . . ?
C17C C18C C13C 118.1(16) . . ?
C14D C13D C18D 119.2(15) . . ?
C14D C13D C12D 124.9(18) . . ?
C18D C13D C12D 114.8(17) . . ?
C15D C14D C13D 120.7(16) . . ?
C14D C15D C16D 118.8(16) . . ?
C17D C16D C15D 120.2(16) . . ?
C18D C17D C16D 117.9(17) . . ?
C17D C18D C13D 118.0(16) . . ?

loop_
_geom_bond_atom_site_label_1
_geom_bond_atom_site_label_2
_geom_bond_distance
_geom_bond_site_symmetry_2
_geom_bond_publ_flag
Sb1 C1 2.195(2) . ?
Sb1 C16 2.197(2) . ?
Sb1 Na1 3.1564(16) . ?
Sb1 Na1 3.1579(15) 2_566 ?
Na1 O1B 2.215(15) . ?
Na1 O1A 2.281(9) . ?
Na1 C10A 3.014(5) . ?
C1 C2 1.409(4) . ?
C1 C6 1.419(3) . ?
C2 C3 1.393(4) . ?
C2 C7 1.524(4) . ?
C3 C4 1.389(5) . ?
C4 C5 1.371(5) . ?
C4 C10 1.521(4) . ?
C5 C6 1.394(4) . ?
C6 C13 1.515(4) . ?
C7 C9 1.526(4) . ?
C7 C8 1.531(5) . ?
C10 C11 1.467(7) . ?
C10 C12 1.487(6) . ?
C13 C15 1.528(4) . ?
C13 C14 1.531(4) . ?
C16 C17 1.409(3) . ?
C16 C21 1.411(3) . ?
C17 C18 1.395(4) . ?
C17 C22 1.525(3) . ?
C18 C19 1.384(4) . ?
C19 C20 1.377(4) . ?
C19 C25 1.524(4) . ?
C20 C21 1.395(3) . ?
C21 C28 1.524(3) . ?
C22 C24 1.517(5) . ?
C22 C23 1.519(5) . ?
C25 C26 1.515(5) . ?
C25 C27 1.518(5) . ?
C28 C30 1.517(4) . ?
C28 C29 1.535(4) . ?
O1A C1A 1.413(11) . ?
O1A C4A 1.419(11) . ?
C1A C2A 1.413(10) . ?
C2A C3A 1.535(15) . ?
C3A C4A 1.371(11) . ?
O1B C1B 1.417(13) . ?
O1B C4B 1.422(13) . ?
C1B C2B 1.401(13) . ?
C2B C3B 1.540(18) . ?
C3B C4B 1.365(13) . ?
C5A C6A 1.496(6) . ?
C6A C7A 1.363(6) . ?
C6A C11A 1.404(6) . ?
C7A C8A 1.359(6) . ?
C8A C9A 1.333(6) . ?
C9A C10A 1.353(6) . ?
C10A C11A 1.391(6) . ?
C12A C13A 1.451(13) . ?
C13A C14A 1.374(12) . ?
C13A C18A 1.379(12) . ?
C14A C15A 1.349(12) . ?
C15A C16A 1.398(12) . ?
C16A C17A 1.385(12) . ?
C17A C18A 1.351(12) . ?
C12B C13B 1.467(16) . ?
C13B C14B 1.375(13) . ?
C13B C18B 1.385(13) . ?
C14B C15B 1.363(14) . ?
C15B C16B 1.391(14) . ?
C16B C17B 1.376(14) . ?
C17B C18B 1.386(14) . ?
C12C C13C 1.463(15) . ?
C13C C14C 1.377(13) . ?
C13C C18C 1.390(13) . ?
C14C C15C 1.388(13) . ?
C15C C16C 1.385(14) . ?
C16C C17C 1.371(13) . ?
C17C C18C 1.381(13) . ?
C12D C13D 1.480(16) . ?
C13D C14D 1.376(13) . ?
C13D C18D 1.382(13) . ?
C14D C15D 1.359(13) . ?
C15D C16D 1.374(13) . ?
C16D C17D 1.372(13) . ?
C17D C18D 1.371(13) . ?
